data_7204678
loop_
_publ_author_name
'Dey, Archan'
'Jetti, Ram K. R.'
'Boese, Roland'
'Desiraju, Gautam R.'

_publ_section_title
;
 Supramolecular equivalence of halogen, ethynyl and hydroxy groups. A
 comparison of the crystal structures of some 4-substituted anilines
;
_journal_issue 43
_journal_name_full CrystEngComm
_journal_page_first 248
_journal_paper_doi 10.1039/b304785g
_journal_volume 5
_journal_year 2003
_chemical_formula_moiety 'C8 H7 N'
_chemical_formula_sum 'C8 H7 N'
_chemical_formula_weight 117.15
_chemical_melting_point 373
_chemical_name_common 4-ethynylaniline
_chemical_name_systematic
; 
4-ethynylaniline 
;
_space_group_IT_number 62
_symmetry_cell_setting orthorhombic
_symmetry_space_group_name_Hall '-P 2ac 2n'
_symmetry_space_group_name_H-M 'P n m a'
_atom_sites_solution_hydrogens geom
_atom_sites_solution_primary direct
_atom_sites_solution_secondary difmap
_audit_creation_method SHELXL-97
_cell_angle_alpha 90.00
_cell_angle_beta 90.00
_cell_angle_gamma 90.00
_cell_formula_units_Z 4
_cell_length_a 10.423(4)
_cell_length_b 7.033(3)
_cell_length_c 8.951(4)
_cell_measurement_temperature 183(2)
_cell_measurement_theta_max 28.29
_cell_measurement_theta_min 2.89
_cell_volume 656.2(5)
_computing_cell_refinement
;                                                                       
BRUKER AXS SAINT program Vers.6.01                                      
;
_computing_data_collection 'BRUKER AXS SMART Vers. 5.054 1997/98'
_computing_data_reduction
;                                                                       
BRUKER AXS SAINT program Vers.6.01                                      
;
_computing_molecular_graphics
;                                                                       
BRUKER AXS SHELXTL Vers.6.12, DOS/WIN95/NT/2000/ME                      
;
_computing_publication_material
;                                                                       
BRUKER AXS SHELXTL Vers.6.12, DOS/WIN95/NT/2000/ME                      
;
_computing_structure_refinement
;                                                                       
BRUKER AXS SHELXTL Vers.6.12, DOS/WIN95/NT/2000/ME                      
;
_computing_structure_solution
;                                                                       
BRUKER AXS SHELXTL Vers.6.12, DOS/WIN95/NT/2000/ME                      
;
_diffrn_ambient_temperature 183(2)
_diffrn_detector_area_resol_mean 512
_diffrn_measured_fraction_theta_full 0.961
_diffrn_measured_fraction_theta_max 0.961
_diffrn_measurement_device_type 'Siemens SMART CCD area detector system'
_diffrn_measurement_method
;                                                                         
Full sphere data collection                                              
in omega at 0.3 deg scan width,                                          
two runs with 720 frames, phi =  0, 270(deg)                             
two runs with 436 frames, phi = 88, 180 deg)                             
;
_diffrn_radiation_monochromator graphite
_diffrn_radiation_source 'fine-focus sealed tube'
_diffrn_radiation_type MoK\a
_diffrn_radiation_wavelength 0.71073
_diffrn_reflns_av_R_equivalents 0.0356
_diffrn_reflns_av_sigmaI/netI 0.0288
_diffrn_reflns_limit_h_max 13
_diffrn_reflns_limit_h_min -13
_diffrn_reflns_limit_k_max 9
_diffrn_reflns_limit_k_min -9
_diffrn_reflns_limit_l_max 11
_diffrn_reflns_limit_l_min -10
_diffrn_reflns_number 4811
_diffrn_reflns_theta_full 28.53
_diffrn_reflns_theta_max 28.53
_diffrn_reflns_theta_min 3.00
_exptl_absorpt_coefficient_mu 0.071
_exptl_absorpt_correction_T_max 0.975
_exptl_absorpt_correction_T_min 0.942
_exptl_absorpt_correction_type empirical
_exptl_absorpt_process_details
;                                                    
Siemens SADABS program multi-scan V2.03     
R.H. Blessing, Acta Cryst. (1995) A51 33-38 
;
_exptl_crystal_colour yellow
_exptl_crystal_density_diffrn 1.186
_exptl_crystal_density_meas ?
_exptl_crystal_density_method .
_exptl_crystal_description block
_exptl_crystal_F_000 248
_exptl_crystal_size_max 0.83
_exptl_crystal_size_mid 0.67
_exptl_crystal_size_min 0.36
_refine_diff_density_max 0.279
_refine_diff_density_min -0.194
_refine_diff_density_rms 0.054
_refine_ls_extinction_method none
_refine_ls_goodness_of_fit_ref 1.057
_refine_ls_hydrogen_treatment mixed
_refine_ls_matrix_type full
_refine_ls_number_parameters 49
_refine_ls_number_reflns 866
_refine_ls_number_restraints 0
_refine_ls_restrained_S_all 1.057
_refine_ls_R_factor_all 0.0605
_refine_ls_R_factor_gt 0.0544
_refine_ls_shift/su_max 0.000
_refine_ls_shift/su_mean 0.000
_refine_ls_structure_factor_coef Fsqd
_refine_ls_weighting_details 'calc w=1/[\s^2^(Fo^2^)+(0.1077P)^2^+0.0773P] where P=(Fo^2^+2Fc^2^)/3'
_refine_ls_weighting_scheme calc
_refine_ls_wR_factor_gt 0.1528
_refine_ls_wR_factor_ref 0.1641
_reflns_number_gt 753
_reflns_number_total 866
_reflns_threshold_expression >2sigma(I)
_cod_data_source_file b304785g.txt
_cod_data_source_block aebdju2a
_cod_depositor_comments
;
The following automatic conversions were performed:
'_symmetry_cell_setting' value 'Orthorhombic' changed to 'orthorhombic'
according to '/home/adriana/struct/CIF-dictionaries/cif_core.dic'
dictionary named 'cif_core.dic' version 2.4.1 from 2010-06-29.

Automatic conversion script
Id: cif_fix_enum 1555 2011-01-17 13:19:09Z saulius 

The following automatic conversions were performed:

'_chemical_melting_point' value '373K' was changed to '373' - the
value should be numeric and without a unit designator.

Automatic conversion script
Id: cif_fix_values 1569 2011-02-09 13:29:24Z adriana 
;
_cod_database_code 7204678

loop_
_symmetry_equiv_pos_as_xyz
'x, y, z'
'-x+1/2, -y, z+1/2'
'-x, y+1/2, -z'
'x+1/2, -y+1/2, -z+1/2'
'-x, -y, -z'
'x-1/2, y, -z-1/2'
'x, -y-1/2, z'
'-x-1/2, y-1/2, z-1/2'

loop_
_atom_site_label
_atom_site_type_symbol
_atom_site_fract_x
_atom_site_fract_y
_atom_site_fract_z
_atom_site_U_iso_or_equiv
_atom_site_adp_type
_atom_site_occupancy
_atom_site_symmetry_multiplicity
_atom_site_calc_flag
_atom_site_refinement_flags
_atom_site_disorder_assembly
_atom_site_disorder_group
N1 N 0.00608(16) 0.2500 1.2045(2) 0.0647(6) Uani 1 2 d S . .
H1A H -0.0222 0.1341 1.2398 0.078 Uiso 1 1 d R . .
C1 C 0.55591(15) 0.2500 0.78606(18) 0.0427(4) Uani 1 2 d S . .
H1 H 0.6384 0.2500 0.7278 0.051 Uiso 1 2 d SR . .
C2 C 0.45854(13) 0.2500 0.85818(16) 0.0360(4) Uani 1 2 d S . .
C3 C 0.34198(13) 0.2500 0.94375(15) 0.0343(4) Uani 1 2 d S . .
C4 C 0.28385(10) 0.07790(15) 0.98724(12) 0.0388(4) Uani 1 1 d . . .
H4 H 0.3224 -0.0540 0.9476 0.047 Uiso 1 1 d R . .
C5 C 0.17252(11) 0.07796(15) 1.07226(13) 0.0437(4) Uani 1 1 d . . .
H5 H 0.1357 -0.0507 1.1057 0.052 Uiso 1 1 d R . .
C6 C 0.11574(15) 0.2500 1.11814(17) 0.0423(4) Uani 1 2 d S . .

loop_
_atom_site_aniso_label
_atom_site_aniso_U_11
_atom_site_aniso_U_22
_atom_site_aniso_U_33
_atom_site_aniso_U_23
_atom_site_aniso_U_13
_atom_site_aniso_U_12
N1 0.0693(11) 0.0549(9) 0.0698(11) 0.000 0.0362(9) 0.000
C1 0.0381(8) 0.0490(9) 0.0409(8) 0.000 -0.0001(6) 0.000
C2 0.0374(8) 0.0376(7) 0.0329(7) 0.000 -0.0065(5) 0.000
C3 0.0362(7) 0.0381(7) 0.0287(7) 0.000 -0.0045(5) 0.000
C4 0.0458(7) 0.0348(6) 0.0358(6) 0.0049(3) 0.0005(4) 0.0049(3)
C5 0.0528(7) 0.0373(6) 0.0411(6) 0.0074(4) 0.0070(5) -0.0001(4)
C6 0.0470(9) 0.0455(8) 0.0346(8) 0.000 0.0062(6) 0.000

loop_
_atom_type_symbol
_atom_type_description
_atom_type_scat_dispersion_real
_atom_type_scat_dispersion_imag
_atom_type_scat_source
C C 0.0033 0.0016 'International Tables Vol C Tables 4.2.6.8 and 6.1.1.4'
H H 0.0000 0.0000 'International Tables Vol C Tables 4.2.6.8 and 6.1.1.4'
N N 0.0061 0.0033 'International Tables Vol C Tables 4.2.6.8 and 6.1.1.4'

loop_
_geom_angle_atom_site_label_1
_geom_angle_atom_site_label_2
_geom_angle_atom_site_label_3
_geom_angle
_geom_angle_site_symmetry_1
_geom_angle_site_symmetry_3
_geom_angle_publ_flag
C1 C2 C3 179.77(14) . . ?
C4 C3 C4 118.50(13) . 7_565 ?
C4 C3 C2 120.75(7) . . ?
C4 C3 C2 120.75(7) 7_565 . ?
C5 C4 C3 120.73(10) . . ?
C4 C5 C6 120.77(10) . . ?
N1 C6 C5 120.76(7) . . ?
N1 C6 C5 120.76(7) . 7_565 ?
C5 C6 C5 118.47(14) . 7_565 ?

loop_
_geom_bond_atom_site_label_1
_geom_bond_atom_site_label_2
_geom_bond_distance
_geom_bond_site_symmetry_2
_geom_bond_publ_flag
N1 C6 1.380(2) . ?
C1 C2 1.203(2) . ?
C2 C3 1.436(2) . ?
C3 C4 1.4085(13) . ?
C3 C4 1.4085(13) 7_565 ?
C4 C5 1.3876(16) . ?
C5 C6 1.4082(15) . ?
C6 C5 1.4082(15) 7_565 ?
